data_7233306
loop_
_publ_author_name
'Weekes, Rohan J.'
'Hawes, Chris S.'

_publ_section_title
;
 Synthesis, coordination chemistry and photophysical properties of
 naphtho-fused pyrazole ligands
;
_journal_issue 34
_journal_name_full CrystEngComm
_journal_page_first 5152
_journal_paper_doi 10.1039/C9CE01074B
_journal_volume 21
_journal_year 2019
_chemical_absolute_configuration ad
_chemical_formula_moiety 'C22 H16 Cl2 N4 Zn'
_chemical_formula_sum 'C22 H16 Cl2 N4 Zn'
_chemical_formula_weight 472.66
_space_group_crystal_system monoclinic
_space_group_IT_number 5
_space_group_name_Hall 'C 2y'
_space_group_name_H-M_alt 'C 1 2 1'
_symmetry_space_group_name_Hall 'C 2y'
_symmetry_space_group_name_H-M 'C 1 2 1'
_atom_sites_solution_hydrogens mixed
_atom_sites_solution_primary dual
_audit_creation_date 2019-06-20
_audit_creation_method
;
Olex2 1.2
(compiled 2018.05.29 svn.r3508 for OlexSys, GUI svn.r5506)
;
_audit_update_record
;
2019-07-06 deposited with the CCDC.    2019-08-01 downloaded from the CCDC.
;
_cell_angle_alpha 90
_cell_angle_beta 95.439(3)
_cell_angle_gamma 90
_cell_formula_units_Z 2
_cell_length_a 27.835(4)
_cell_length_b 5.1802(7)
_cell_length_c 6.7211(9)
_cell_measurement_reflns_used 2378
_cell_measurement_temperature 150(2)
_cell_measurement_theta_max 25.968
_cell_measurement_theta_min 3.045
_cell_volume 964.8(2)
_computing_cell_refinement 'SAINT V8.38A (2016)'
_computing_data_reduction 'SAINT V8.38A (2016)'
_computing_molecular_graphics 'Olex2 (Dolomanov et al., 2009)'
_computing_publication_material 'Olex2 (Dolomanov et al., 2009)'
_computing_structure_refinement 'ShelXL (Sheldrick, 2015)'
_computing_structure_solution 'ShelXT (Sheldrick, 2015)'
_diffrn_ambient_temperature 150.01
_diffrn_measured_fraction_theta_full 0.996
_diffrn_measured_fraction_theta_max 0.994
_diffrn_measurement_device_type 'Bruker APEX-II CCD'
_diffrn_measurement_method '\f and \w scans'
_diffrn_radiation_type MoK\a
_diffrn_radiation_wavelength 0.71073
_diffrn_reflns_av_R_equivalents 0.0602
_diffrn_reflns_av_unetI/netI 0.0681
_diffrn_reflns_Laue_measured_fraction_full 0.996
_diffrn_reflns_Laue_measured_fraction_max 0.994
_diffrn_reflns_limit_h_max 34
_diffrn_reflns_limit_h_min -34
_diffrn_reflns_limit_k_max 6
_diffrn_reflns_limit_k_min -6
_diffrn_reflns_limit_l_max 8
_diffrn_reflns_limit_l_min -8
_diffrn_reflns_number 5814
_diffrn_reflns_point_group_measured_fraction_full 0.998
_diffrn_reflns_point_group_measured_fraction_max 0.996
_diffrn_reflns_theta_full 25.242
_diffrn_reflns_theta_max 26.034
_diffrn_reflns_theta_min 2.940
_diffrn_standards_number 0
_exptl_absorpt_coefficient_mu 1.567
_exptl_absorpt_correction_T_max 0.7453
_exptl_absorpt_correction_T_min 0.5251
_exptl_absorpt_correction_type multi-scan
_exptl_absorpt_process_details
'SADABS-2016/2 (Bruker,2016/2) was used for absorption correction. wR2(int) was 0.1066 before and 0.0769 after correction. The Ratio of minimum to maximum transmission is 0.7045. The \l/2 correction factor is Not present.'
_exptl_crystal_colour colourless
_exptl_crystal_colour_primary colourless
_exptl_crystal_density_diffrn 1.627
_exptl_crystal_description rod
_exptl_crystal_F_000 480
_exptl_crystal_size_max 0.21
_exptl_crystal_size_mid 0.04
_exptl_crystal_size_min 0.02
_refine_diff_density_max 0.402
_refine_diff_density_min -0.556
_refine_diff_density_rms 0.063
_refine_ls_abs_structure_details
;
 Refined as an inversion twin.
;
_refine_ls_abs_structure_Flack 0.05(2)
_refine_ls_extinction_method none
_refine_ls_goodness_of_fit_ref 0.960
_refine_ls_hydrogen_treatment mixed
_refine_ls_matrix_type full
_refine_ls_number_parameters 136
_refine_ls_number_reflns 1902
_refine_ls_number_restraints 2
_refine_ls_restrained_S_all 0.960
_refine_ls_R_factor_all 0.0382
_refine_ls_R_factor_gt 0.0317
_refine_ls_shift/su_max 0.001
_refine_ls_shift/su_mean 0.000
_refine_ls_structure_factor_coef Fsqd
_refine_ls_weighting_details 'w=1/[\s^2^(Fo^2^)] where P=(Fo^2^+2Fc^2^)/3'
_refine_ls_weighting_scheme calc
_refine_ls_wR_factor_gt 0.0632
_refine_ls_wR_factor_ref 0.0654
_reflns_Friedel_coverage 0.793
_reflns_Friedel_fraction_full 1.000
_reflns_Friedel_fraction_max 0.999
_reflns_number_gt 1710
_reflns_number_total 1902
_reflns_threshold_expression 'I > 2\s(I)'
_cod_data_source_file c9ce01074b2.cif
_cod_data_source_block 2
_cod_depositor_comments 'Adding full bibliography for 7233301--7233306.cif.'
_cod_original_cell_volume 964.7(2)
_cod_database_code 7233306
_shelx_shelxl_version_number 2017/1
_shelx_space_group_comment
;
The symmetry employed for this shelxl refinement is uniquely defined
by the following loop, which should always be used as a source of
symmetry information in preference to the above space-group names.
They are only intended as comments.
;
_shelx_estimated_absorpt_t_max 0.969
_shelx_estimated_absorpt_t_min 0.734
_olex2_refinement_description
;
1. Twinned data refinement
 Scales: 0.95(2)
 0.05(2)
2. Fixed Uiso
 At 1.2 times of:
  All C(H) groups, All C(H,H) groups
3. Restrained distances
 N2-H2
 0.88 with sigma of 0.02
4.a Aromatic/amide H refined with riding coordinates:
 C1(H1), C3(H3), C4(H4), C6(H6), C7(H7), C8(H8), C9(H9)
;
_olex2_submission_special_instructions 'No special instructions were received'

loop_
_space_group_symop_operation_xyz
'x, y, z'
'-x, y, -z'
'x+1/2, y+1/2, z'
'-x+1/2, y+1/2, -z'

loop_
_atom_site_label
_atom_site_type_symbol
_atom_site_fract_x
_atom_site_fract_y
_atom_site_fract_z
_atom_site_U_iso_or_equiv
_atom_site_adp_type
_atom_site_occupancy
_atom_site_site_symmetry_order
_atom_site_calc_flag
_atom_site_refinement_flags_posn
_atom_site_refinement_flags_adp
_atom_site_refinement_flags_occupancy
Zn1 Zn 0.500000 0.89395(11) 0.000000 0.0200(2) Uani 1 2 d S T P
Cl1 Cl 0.53780(4) 1.1303(2) 0.24708(16) 0.0283(3) Uani 1 1 d . . .
N1 N 0.45250(13) 0.6921(7) 0.1452(5) 0.0224(9) Uani 1 1 d . . .
N2 N 0.42364(14) 0.4980(7) 0.0697(6) 0.0224(9) Uani 1 1 d D . .
C1 C 0.43875(15) 0.7495(9) 0.3226(6) 0.0230(10) Uani 1 1 d . . .
H1 H 0.452734 0.880826 0.408200 0.028 Uiso 1 1 calc R . .
C2 C 0.40072(16) 0.5899(9) 0.3667(7) 0.0215(10) Uani 1 1 d . . .
C3 C 0.37217(16) 0.5649(9) 0.5307(7) 0.0260(11) Uani 1 1 d . . .
H3 H 0.377789 0.672479 0.644996 0.031 Uiso 1 1 calc R . .
C4 C 0.33720(14) 0.3863(14) 0.5200(6) 0.0283(10) Uani 1 1 d . . .
H4 H 0.317744 0.370976 0.628119 0.034 Uiso 1 1 calc R . .
C5 C 0.32794(17) 0.2163(9) 0.3506(8) 0.0261(11) Uani 1 1 d . . .
C6 C 0.29094(17) 0.0322(10) 0.3414(8) 0.0316(12) Uani 1 1 d . . .
H6 H 0.271335 0.018502 0.449187 0.038 Uiso 1 1 calc R . .
C7 C 0.28249(16) -0.1283(14) 0.1803(8) 0.0361(12) Uani 1 1 d . . .
H7 H 0.257206 -0.251842 0.177570 0.043 Uiso 1 1 calc R . .
H2 H 0.4309(18) 0.397(11) -0.028(6) 0.043 Uiso 1 1 d DR . .
C8 C 0.31077(15) -0.1119(14) 0.0199(7) 0.0319(10) Uani 1 1 d . . .
H8 H 0.305040 -0.225703 -0.090651 0.038 Uiso 1 1 calc R . .
C9 C 0.34685(17) 0.0691(9) 0.0222(8) 0.0272(11) Uani 1 1 d . . .
H9 H 0.365809 0.081701 -0.087734 0.033 Uiso 1 1 calc R . .
C10 C 0.35581(16) 0.2349(9) 0.1858(7) 0.0231(10) Uani 1 1 d . . .
C11 C 0.39231(15) 0.4292(10) 0.2027(6) 0.0202(10) Uani 1 1 d . . .

loop_
_atom_site_aniso_label
_atom_site_aniso_U_11
_atom_site_aniso_U_22
_atom_site_aniso_U_33
_atom_site_aniso_U_23
_atom_site_aniso_U_13
_atom_site_aniso_U_12
Zn1 0.0199(4) 0.0238(4) 0.0162(4) 0.000 0.0017(3) 0.000
Cl1 0.0348(7) 0.0337(7) 0.0159(6) 0.0024(5) -0.0006(5) -0.0114(5)
N1 0.0207(19) 0.025(2) 0.022(2) 0.0014(17) 0.0024(16) -0.0034(17)
N2 0.023(2) 0.025(2) 0.019(2) -0.0032(17) 0.0020(16) -0.0029(16)
C1 0.024(2) 0.029(2) 0.015(2) -0.005(2) 0.0017(19) 0.002(2)
C2 0.019(2) 0.025(2) 0.020(2) 0.001(2) -0.0008(18) 0.002(2)
C3 0.025(2) 0.036(3) 0.018(2) 0.000(2) 0.0020(19) 0.006(2)
C4 0.023(2) 0.039(2) 0.024(2) 0.016(3) 0.0065(17) 0.005(3)
C5 0.020(2) 0.027(3) 0.032(3) 0.011(2) 0.002(2) 0.006(2)
C6 0.020(3) 0.033(3) 0.042(3) 0.009(3) 0.003(2) 0.000(2)
C7 0.021(2) 0.032(3) 0.054(3) 0.006(4) -0.001(2) -0.002(3)
C8 0.026(2) 0.029(2) 0.038(3) -0.002(4) -0.0065(19) 0.001(3)
C9 0.024(2) 0.027(3) 0.031(3) 0.000(2) -0.001(2) 0.002(2)
C10 0.018(2) 0.024(2) 0.027(3) 0.003(2) 0.0006(19) 0.003(2)
C11 0.0207(19) 0.022(3) 0.019(2) 0.006(2) 0.0033(16) 0.004(2)

loop_
_atom_type_symbol
_atom_type_description
_atom_type_scat_dispersion_real
_atom_type_scat_dispersion_imag
_atom_type_scat_source
C C 0.0033 0.0016 'International Tables Vol C Tables 4.2.6.8 and 6.1.1.4'
H H 0.0000 0.0000 'International Tables Vol C Tables 4.2.6.8 and 6.1.1.4'
Cl Cl 0.1484 0.1585 'International Tables Vol C Tables 4.2.6.8 and 6.1.1.4'
N N 0.0061 0.0033 'International Tables Vol C Tables 4.2.6.8 and 6.1.1.4'
Zn Zn 0.2839 1.4301 'International Tables Vol C Tables 4.2.6.8 and 6.1.1.4'

loop_
_geom_angle_atom_site_label_1
_geom_angle_atom_site_label_2
_geom_angle_atom_site_label_3
_geom_angle
_geom_angle_site_symmetry_1
_geom_angle_site_symmetry_3
Cl1 Zn1 Cl1 113.86(7) 2_655 .
N1 Zn1 Cl1 102.03(11) 2_655 2_655
N1 Zn1 Cl1 111.07(11) . 2_655
N1 Zn1 Cl1 111.06(11) 2_655 .
N1 Zn1 Cl1 102.03(11) . .
N1 Zn1 N1 117.3(2) . 2_655
N2 N1 Zn1 126.8(3) . .
C1 N1 Zn1 125.6(3) . .
C1 N1 N2 107.0(4) . .
N1 N2 H2 123(4) . .
C11 N2 N1 110.1(4) . .
C11 N2 H2 123(4) . .
N1 C1 H1 124.8 . .
N1 C1 C2 110.4(4) . .
C2 C1 H1 124.8 . .
C1 C2 C3 135.0(4) . .
C11 C2 C1 105.2(4) . .
C11 C2 C3 119.8(4) . .
C2 C3 H3 120.8 . .
C4 C3 C2 118.5(4) . .
C4 C3 H3 120.8 . .
C3 C4 H4 118.7 . .
C3 C4 C5 122.6(4) . .
C5 C4 H4 118.7 . .
C6 C5 C4 121.7(5) . .
C6 C5 C10 117.9(5) . .
C10 C5 C4 120.4(4) . .
C5 C6 H6 119.4 . .
C7 C6 C5 121.3(5) . .
C7 C6 H6 119.4 . .
C6 C7 H7 119.8 . .
C6 C7 C8 120.5(6) . .
C8 C7 H7 119.8 . .
C7 C8 H8 120.1 . .
C9 C8 C7 119.9(6) . .
C9 C8 H8 120.1 . .
C8 C9 H9 119.9 . .
C8 C9 C10 120.3(5) . .
C10 C9 H9 119.9 . .
C5 C10 C11 115.1(4) . .
C9 C10 C5 120.2(4) . .
C9 C10 C11 124.6(4) . .
N2 C11 C2 107.2(4) . .
N2 C11 C10 129.1(4) . .
C2 C11 C10 123.6(4) . .

loop_
_geom_bond_atom_site_label_1
_geom_bond_atom_site_label_2
_geom_bond_distance
_geom_bond_site_symmetry_2
Zn1 Cl1 2.2431(12) 2_655
Zn1 Cl1 2.2432(12) .
Zn1 N1 2.010(4) .
Zn1 N1 2.010(4) 2_655
N1 N2 1.355(5) .
N1 C1 1.321(5) .
N2 H2 0.88(3) .
N2 C11 1.354(5) .
C1 H1 0.9500 .
C1 C2 1.397(6) .
C2 C3 1.425(6) .
C2 C11 1.383(6) .
C3 H3 0.9500 .
C3 C4 1.340(7) .
C4 H4 0.9500 .
C4 C5 1.443(7) .
C5 C6 1.401(7) .
C5 C10 1.414(7) .
C6 H6 0.9500 .
C6 C7 1.367(8) .
C7 H7 0.9500 .
C7 C8 1.397(6) .
C8 H8 0.9500 .
C8 C9 1.373(8) .
C9 H9 0.9500 .
C9 C10 1.399(7) .
C10 C11 1.427(6) .

loop_
_geom_hbond_atom_site_label_D
_geom_hbond_atom_site_label_H
_geom_hbond_atom_site_label_A
_geom_hbond_distance_DH
_geom_hbond_distance_HA
_geom_hbond_distance_DA
_geom_hbond_angle_DHA
_geom_hbond_site_symmetry_A
_geom_hbond_publ_flag
N2 H2 Cl1 0.88(3) 2.25(3) 3.122(4) 170(5) 2_645 yes

loop_
_twin_individual_id
_twin_individual_mass_fraction_refined
1 0.95(2)
2 0.05(2)
